data_2243085
loop_
_publ_author_name
'Muto, Toyokazu'
'Iida, Kikuko'
'Noguchi, Keiichi'
'Yonezawa, Noriyuki'
'Okamoto, Akiko'

_publ_section_title
;
 Crystal structure and Hirshfeld surface analysis of
 2-hydroxy-7-methoxy-1,8-bis(2,4,6-trichlorobenzoyl)naphthalene
;
_journal_issue 10
_journal_name_full 'Acta Crystallographica Section E'
_journal_page_first 1418
_journal_page_last 1422
_journal_paper_doi 10.1107/S2056989019012118
_journal_volume 75
_journal_year 2019
_chemical_formula_iupac 'C25 H12 Cl6 O4'
_chemical_formula_moiety 'C25 H12 Cl6 O4'
_chemical_formula_sum 'C25 H12 Cl6 O4'
_chemical_formula_weight 589.05
_chemical_name_common
;
2-Hydroxy-7-methoxy-1,8-bis(2,4,6-trichlorobenzoyl)naphthalene
;
_chemical_name_systematic
;
7-Methoxy-1,8-bis[(2,4,6-trichlorophenyl)carbonyl]naphthalen-2-ol
;
_space_group_IT_number 14
_space_group_name_Hall '-P 2ybc'
_space_group_name_H-M_alt 'P 1 21/c 1'
_symmetry_cell_setting monoclinic
_symmetry_space_group_name_Hall '-P 2ybc'
_symmetry_space_group_name_H-M 'P 1 21/c 1'
_atom_sites_solution_hydrogens geom
_atom_sites_solution_primary direct
_atom_sites_solution_secondary difmap
_audit_creation_method SHELXL-97
_cell_angle_alpha 90.00
_cell_angle_beta 110.6730(10)
_cell_angle_gamma 90.00
_cell_formula_units_Z 4
_cell_length_a 17.9667(4)
_cell_length_b 7.91500(10)
_cell_length_c 17.6995(5)
_cell_measurement_reflns_used 28116
_cell_measurement_temperature 193(2)
_cell_measurement_theta_max 68.25
_cell_measurement_theta_min 3.02
_cell_volume 2354.92(9)
_computing_cell_refinement
;
PROCESS-AUTO (Rigaku, 1998)
;
_computing_data_collection
;
PROCESS-AUTO (Rigaku, 1998)
;
_computing_data_reduction
;
PROCESS-AUTO (Rigaku, 1998)
;
_computing_molecular_graphics
;
ORTEPIII (Burnett & Johnson, 1996)
;
_computing_publication_material
;
SHELXL97 (Sheldrick, 2008)
;
_computing_structure_refinement
;
SHELXL97 (Sheldrick, 2008)
;
_computing_structure_solution
;
SIR2004 (Burla <i>et al.</i>,  2007)
;
_diffrn_ambient_temperature 193(2)
_diffrn_detector_area_resol_mean 10.000
_diffrn_measured_fraction_theta_full 0.995
_diffrn_measured_fraction_theta_max 0.995
_diffrn_measurement_device_type 'Rigaku R-AXIS RAPID'
_diffrn_measurement_method \w
_diffrn_radiation_monochromator graphite
_diffrn_radiation_source 'rotaing anode'
_diffrn_radiation_type CuK\a
_diffrn_radiation_wavelength 1.54187
_diffrn_reflns_av_R_equivalents 0.1101
_diffrn_reflns_av_sigmaI/netI 0.0359
_diffrn_reflns_limit_h_max 21
_diffrn_reflns_limit_h_min -21
_diffrn_reflns_limit_k_max 9
_diffrn_reflns_limit_k_min -9
_diffrn_reflns_limit_l_max 21
_diffrn_reflns_limit_l_min -21
_diffrn_reflns_number 41619
_diffrn_reflns_theta_full 68.25
_diffrn_reflns_theta_max 68.25
_diffrn_reflns_theta_min 5.05
_exptl_absorpt_coefficient_mu 6.949
_exptl_absorpt_correction_T_max 0.3370
_exptl_absorpt_correction_T_min 0.1675
_exptl_absorpt_correction_type numerical
_exptl_absorpt_process_details
;
(NUMABS; Higashi, 1999)
;
_exptl_crystal_colour yellow
_exptl_crystal_density_diffrn 1.661
_exptl_crystal_density_method 'not measured'
_exptl_crystal_description platelet
_exptl_crystal_F_000 1184
_exptl_crystal_size_max 0.40
_exptl_crystal_size_mid 0.40
_exptl_crystal_size_min 0.20
_refine_diff_density_max 0.495
_refine_diff_density_min -0.263
_refine_ls_extinction_coef 0.00166(17)
_refine_ls_extinction_expression Fc^*^=kFc[1+0.001xFc^2^\l^3^/sin(2\q)]^-1/4^
_refine_ls_extinction_method
;
SHELXL97 (Sheldrick, 2008)
;
_refine_ls_goodness_of_fit_ref 1.058
_refine_ls_hydrogen_treatment constr
_refine_ls_matrix_type full
_refine_ls_number_parameters 319
_refine_ls_number_reflns 4300
_refine_ls_number_restraints 0
_refine_ls_restrained_S_all 1.058
_refine_ls_R_factor_all 0.0496
_refine_ls_R_factor_gt 0.0448
_refine_ls_shift/su_max 0.000
_refine_ls_shift/su_mean 0.000
_refine_ls_structure_factor_coef Fsqd
_refine_ls_weighting_details 'calc w=1/[\s^2^(Fo^2^)+(0.0625P)^2^+1.5934P] where P=(Fo^2^+2Fc^2^)/3'
_refine_ls_weighting_scheme calc
_refine_ls_wR_factor_gt 0.1227
_refine_ls_wR_factor_ref 0.1259
_reflns_number_gt 3737
_reflns_number_total 4300
_reflns_threshold_expression >2sigma(I)
_cod_data_source_file su5512sup1.cif
_cod_data_source_block I
_cod_original_cell_volume 2354.91(9)
_cod_original_sg_symbol_H-M 'P 21/c'
_cod_database_code 2243085

loop_
_symmetry_equiv_pos_site_id
_symmetry_equiv_pos_as_xyz
1 +X,+Y,+Z
2 -X,1/2+Y,1/2-Z
3 -X,-Y,-Z
4 +X,1/2-Y,1/2+Z

loop_
_atom_site_type_symbol
_atom_site_label
_atom_site_fract_x
_atom_site_fract_y
_atom_site_fract_z
_atom_site_U_iso_or_equiv
_atom_site_adp_type
_atom_site_calc_flag
_atom_site_refinement_flags
_atom_site_occupancy
_atom_site_symmetry_multiplicity
Cl Cl1 0.13592(4) 0.62787(10) 0.05084(5) 0.0543(2) Uani d . 1 1
Cl Cl2 0.00708(5) 0.06020(13) 0.10904(5) 0.0645(3) Uani d . 1 1
Cl Cl3 0.32240(4) 0.09099(9) 0.20159(4) 0.0477(2) Uani d . 1 1
Cl Cl4 0.09824(5) 0.59970(12) 0.24340(5) 0.0634(3) Uani d . 1 1
Cl Cl5 0.10530(6) 1.19664(13) 0.39062(6) 0.0703(3) Uani d . 1 1
Cl Cl6 0.37761(4) 0.90853(10) 0.39693(4) 0.0512(2) Uani d . 1 1
O O1 0.30235(12) 0.5154(3) 0.07105(12) 0.0517(5) Uani d . 1 1
O O2 0.26606(11) 0.6928(3) 0.20713(11) 0.0422(5) Uani d . 1 1
O O3 0.44648(13) 0.4173(3) 0.11247(14) 0.0589(6) Uani d . 1 1
H H3A 0.4035 0.4583 0.0812 0.071 Uiso calc R 1 1
O O4 0.26290(15) 0.5184(3) 0.41656(12) 0.0613(6) Uani d . 1 1
C C1 0.37736(16) 0.4494(4) 0.20717(17) 0.0413(6) Uani d . 1 1
C C2 0.44482(17) 0.4097(4) 0.1885(2) 0.0492(7) Uani d . 1 1
C C3 0.51384(17) 0.3460(4) 0.2480(2) 0.0571(9) Uani d . 1 1
H H3 0.5593 0.3195 0.2347 0.069 Uiso calc R 1 1
C C4 0.51548(18) 0.3226(4) 0.3237(2) 0.0584(9) Uani d . 1 1
H H4 0.5612 0.2728 0.3625 0.070 Uiso calc R 1 1
C C5 0.45068(18) 0.3702(4) 0.34747(19) 0.0509(8) Uani d . 1 1
C C6 0.4532(2) 0.3417(4) 0.42678(19) 0.0604(9) Uani d . 1 1
H H6 0.4992 0.2905 0.4644 0.072 Uiso calc R 1 1
C C7 0.3920(2) 0.3850(4) 0.45164(19) 0.0583(9) Uani d . 1 1
H H7 0.3938 0.3581 0.5046 0.070 Uiso calc R 1 1
C C8 0.3262(2) 0.4701(4) 0.39744(17) 0.0511(8) Uani d . 1 1
C C9 0.32242(16) 0.5103(4) 0.31878(16) 0.0409(6) Uani d . 1 1
C C10 0.38174(16) 0.4428(4) 0.28935(17) 0.0418(6) Uani d . 1 1
C C11 0.30243(16) 0.4589(4) 0.13587(16) 0.0403(6) Uani d . 1 1
C C12 0.22876(15) 0.3656(4) 0.13489(15) 0.0379(6) Uani d . 1 1
C C13 0.15151(17) 0.4292(4) 0.09543(16) 0.0431(7) Uani d . 1 1
C C14 0.08428(16) 0.3378(4) 0.08818(16) 0.0464(7) Uani d . 1 1
H H14 0.0331 0.3860 0.0625 0.056 Uiso calc R 1 1
C C15 0.09164(16) 0.1760(4) 0.11843(17) 0.0458(7) Uani d . 1 1
C C16 0.16576(17) 0.1018(4) 0.15470(16) 0.0457(7) Uani d . 1 1
H H16 0.1706 -0.0115 0.1736 0.055 Uiso calc R 1 1
C C17 0.23220(15) 0.1976(4) 0.16237(15) 0.0386(6) Uani d . 1 1
C C18 0.27267(15) 0.6515(4) 0.27587(16) 0.0395(6) Uani d . 1 1
C C19 0.23318(16) 0.7726(4) 0.31692(15) 0.0398(6) Uani d . 1 1
C C20 0.15062(16) 0.7704(4) 0.29719(16) 0.0452(7) Uani d . 1 1
C C21 0.11036(18) 0.8971(4) 0.31971(18) 0.0500(7) Uani d . 1 1
H H21 0.0543 0.8925 0.3057 0.060 Uiso calc R 1 1
C C22 0.15427(18) 1.0321(4) 0.36357(18) 0.0503(7) Uani d . 1 1
C C23 0.23617(18) 1.0364(4) 0.38688(17) 0.0480(7) Uani d . 1 1
H H23 0.2656 1.1279 0.4180 0.058 Uiso calc R 1 1
C C24 0.27431(16) 0.9059(4) 0.36436(16) 0.0424(6) Uani d . 1 1
C C25 0.2684(3) 0.5207(6) 0.4997(2) 0.0862(14) Uani d . 1 1
H H25A 0.2202 0.5722 0.5036 0.103 Uiso calc R 1 1
H H25B 0.3150 0.5868 0.5317 0.103 Uiso calc R 1 1
H H25C 0.2736 0.4048 0.5205 0.103 Uiso calc R 1 1

loop_
_atom_site_aniso_label
_atom_site_aniso_U_11
_atom_site_aniso_U_22
_atom_site_aniso_U_33
_atom_site_aniso_U_12
_atom_site_aniso_U_13
_atom_site_aniso_U_23
Cl1 0.0419(4) 0.0540(5) 0.0572(4) 0.0039(3) 0.0054(3) 0.0116(3)
Cl2 0.0421(4) 0.0769(6) 0.0739(5) -0.0167(4) 0.0198(4) 0.0057(4)
Cl3 0.0375(4) 0.0437(4) 0.0543(4) 0.0019(3) 0.0067(3) 0.0027(3)
Cl4 0.0434(4) 0.0766(6) 0.0739(5) -0.0202(4) 0.0255(4) -0.0219(4)
Cl5 0.0680(6) 0.0673(6) 0.0806(6) 0.0184(5) 0.0324(5) -0.0061(4)
Cl6 0.0357(4) 0.0568(5) 0.0525(4) -0.0032(3) 0.0049(3) -0.0037(3)
O1 0.0434(11) 0.0682(15) 0.0466(11) -0.0015(10) 0.0198(9) 0.0071(10)
O2 0.0418(10) 0.0444(11) 0.0401(10) 0.0018(9) 0.0139(8) 0.0033(8)
O3 0.0461(12) 0.0644(16) 0.0731(15) 0.0009(11) 0.0297(11) -0.0043(12)
O4 0.0764(16) 0.0679(16) 0.0452(12) -0.0017(13) 0.0284(11) 0.0088(11)
C1 0.0307(13) 0.0372(15) 0.0531(16) -0.0021(11) 0.0111(12) -0.0008(12)
C2 0.0356(15) 0.0438(18) 0.0666(19) -0.0069(13) 0.0161(14) -0.0040(14)
C3 0.0312(15) 0.0483(19) 0.086(2) -0.0005(13) 0.0137(15) -0.0100(17)
C4 0.0330(15) 0.0430(18) 0.079(2) 0.0006(13) -0.0053(15) -0.0020(16)
C5 0.0391(16) 0.0430(18) 0.0542(17) -0.0043(13) -0.0037(13) -0.0053(13)
C6 0.057(2) 0.0471(19) 0.0503(18) -0.0023(16) -0.0145(15) 0.0031(14)
C7 0.069(2) 0.052(2) 0.0395(16) -0.0097(17) 0.0013(15) 0.0044(14)
C8 0.0587(19) 0.0451(18) 0.0425(15) -0.0083(15) 0.0093(14) 0.0011(13)
C9 0.0370(14) 0.0414(16) 0.0382(14) -0.0050(12) 0.0057(11) 0.0009(12)
C10 0.0332(14) 0.0337(15) 0.0497(15) -0.0041(11) 0.0036(11) 0.0001(12)
C11 0.0361(14) 0.0421(16) 0.0414(14) 0.0020(12) 0.0123(11) -0.0003(12)
C12 0.0336(13) 0.0445(16) 0.0332(13) -0.0010(12) 0.0090(10) -0.0010(11)
C13 0.0384(14) 0.0486(17) 0.0371(14) 0.0000(13) 0.0068(11) 0.0021(12)
C14 0.0324(14) 0.061(2) 0.0421(15) 0.0021(13) 0.0085(11) -0.0004(13)
C15 0.0350(14) 0.059(2) 0.0423(15) -0.0096(13) 0.0124(11) -0.0020(13)
C16 0.0418(16) 0.0502(19) 0.0429(15) -0.0053(13) 0.0121(12) 0.0032(13)
C17 0.0329(13) 0.0451(16) 0.0351(13) 0.0006(12) 0.0088(10) -0.0021(11)
C18 0.0312(13) 0.0440(16) 0.0398(14) -0.0047(12) 0.0080(11) 0.0000(12)
C19 0.0358(13) 0.0473(17) 0.0367(13) -0.0022(12) 0.0132(11) 0.0027(12)
C20 0.0366(14) 0.0576(19) 0.0413(14) -0.0087(13) 0.0138(11) -0.0023(13)
C21 0.0383(15) 0.067(2) 0.0480(16) 0.0024(14) 0.0186(13) 0.0005(15)
C22 0.0510(17) 0.055(2) 0.0489(16) 0.0111(15) 0.0225(14) 0.0034(14)
C23 0.0494(17) 0.0501(18) 0.0421(15) 0.0006(14) 0.0132(13) -0.0025(13)
C24 0.0339(14) 0.0523(18) 0.0383(14) -0.0010(12) 0.0096(11) 0.0015(12)
C25 0.127(4) 0.090(3) 0.049(2) -0.016(3) 0.040(2) -0.003(2)

loop_
_atom_type_symbol
_atom_type_description
_atom_type_scat_dispersion_real
_atom_type_scat_dispersion_imag
_atom_type_scat_source
C C 0.0181 0.0091 'International Tables Vol C Tables 4.2.6.8 and 6.1.1.4'
H H 0.0000 0.0000 'International Tables Vol C Tables 4.2.6.8 and 6.1.1.4'
O O 0.0492 0.0322 'International Tables Vol C Tables 4.2.6.8 and 6.1.1.4'
Cl Cl 0.3639 0.7018 'International Tables Vol C Tables 4.2.6.8 and 6.1.1.4'

loop_
_geom_angle_atom_site_label_1
_geom_angle_atom_site_label_2
_geom_angle_atom_site_label_3
_geom_angle
C2 O3 H3A 109.5
C8 O4 C25 120.0(3)
C2 C1 C10 119.4(3)
C2 C1 C11 114.3(3)
C10 C1 C11 125.0(2)
O3 C2 C1 123.2(3)
O3 C2 C3 115.8(3)
C1 C2 C3 120.8(3)
C4 C3 C2 120.0(3)
C4 C3 H3 120.0
C2 C3 H3 120.0
C3 C4 C5 121.8(3)
C3 C4 H4 119.1
C5 C4 H4 119.1
C6 C5 C4 120.7(3)
C6 C5 C10 120.0(3)
C4 C5 C10 119.2(3)
C7 C6 C5 122.4(3)
C7 C6 H6 118.8
C5 C6 H6 118.8
C6 C7 C8 118.7(3)
C6 C7 H7 120.7
C8 C7 H7 120.7
O4 C8 C7 123.0(3)
O4 C8 C9 115.7(3)
C7 C8 C9 121.3(3)
C8 C9 C10 119.3(3)
C8 C9 C18 119.6(3)
C10 C9 C18 119.2(2)
C5 C10 C1 118.1(3)
C5 C10 C9 117.0(3)
C1 C10 C9 124.8(2)
O1 C11 C1 120.8(3)
O1 C11 C12 117.0(2)
C1 C11 C12 120.8(2)
C13 C12 C17 115.1(3)
C13 C12 C11 122.5(3)
C17 C12 C11 121.7(2)
C14 C13 C12 122.6(3)
C14 C13 Cl1 116.0(2)
C12 C13 Cl1 121.4(2)
C13 C14 C15 119.5(3)
C13 C14 H14 120.2
C15 C14 H14 120.2
C14 C15 C16 121.2(3)
C14 C15 Cl2 119.6(2)
C16 C15 Cl2 119.1(3)
C17 C16 C15 117.9(3)
C17 C16 H16 121.0
C15 C16 H16 121.0
C16 C17 C12 123.6(3)
C16 C17 Cl3 115.1(2)
C12 C17 Cl3 121.1(2)
O2 C18 C9 123.1(3)
O2 C18 C19 114.1(2)
C9 C18 C19 122.4(2)
C24 C19 C20 116.9(3)
C24 C19 C18 122.0(2)
C20 C19 C18 120.3(2)
C21 C20 C19 122.6(3)
C21 C20 Cl4 119.3(2)
C19 C20 Cl4 118.1(2)
C20 C21 C22 118.0(3)
C20 C21 H21 121.0
C22 C21 H21 121.0
C23 C22 C21 121.3(3)
C23 C22 Cl5 119.4(3)
C21 C22 Cl5 119.3(2)
C24 C23 C22 118.9(3)
C24 C23 H23 120.6
C22 C23 H23 120.6
C23 C24 C19 122.2(3)
C23 C24 Cl6 118.6(2)
C19 C24 Cl6 119.2(2)
O4 C25 H25A 109.5
O4 C25 H25B 109.5
H25A C25 H25B 109.5
O4 C25 H25C 109.5
H25A C25 H25C 109.5
H25B C25 H25C 109.5

loop_
_geom_bond_atom_site_label_1
_geom_bond_atom_site_label_2
_geom_bond_distance
Cl1 C13 1.737(3)
Cl2 C15 1.731(3)
Cl3 C17 1.740(3)
Cl4 C20 1.728(3)
Cl5 C22 1.731(3)
Cl6 C24 1.738(3)
O1 C11 1.231(3)
O2 C18 1.224(3)
O3 C2 1.358(4)
O3 H3A 0.8400
O4 C8 1.351(4)
O4 C25 1.441(4)
C1 C2 1.400(4)
C1 C10 1.430(4)
C1 C11 1.487(4)
C2 C3 1.407(4)
C3 C4 1.342(5)
C3 H3 0.9500
C4 C5 1.421(5)
C4 H4 0.9500
C5 C6 1.407(5)
C5 C10 1.422(4)
C6 C7 1.365(5)
C6 H6 0.9500
C7 C8 1.403(5)
C7 H7 0.9500
C8 C9 1.406(4)
C9 C10 1.444(4)
C9 C18 1.465(4)
C11 C12 1.511(4)
C12 C13 1.408(4)
C12 C17 1.409(4)
C13 C14 1.374(4)
C14 C15 1.376(5)
C14 H14 0.9500
C15 C16 1.388(4)
C16 C17 1.380(4)
C16 H16 0.9500
C18 C19 1.522(4)
C19 C24 1.388(4)
C19 C20 1.399(4)
C20 C21 1.375(4)
C21 C22 1.391(5)
C21 H21 0.9500
C22 C23 1.381(4)
C23 C24 1.374(4)
C23 H23 0.9500
C25 H25A 0.9800
C25 H25B 0.9800
C25 H25C 0.9800

loop_
_geom_hbond_atom_site_label_D
_geom_hbond_atom_site_label_H
_geom_hbond_atom_site_label_A
_geom_hbond_site_symmetry_A
_geom_hbond_distance_DH
_geom_hbond_distance_HA
_geom_hbond_distance_DA
_geom_hbond_angle_DHA
O3 H3A O1 1_555 0.84 1.82 2.551(3) 145

loop_
_geom_torsion_atom_site_label_1
_geom_torsion_atom_site_label_2
_geom_torsion_atom_site_label_3
_geom_torsion_atom_site_label_4
_geom_torsion
C10 C1 C2 O3 -178.1(3)
C11 C1 C2 O3 14.5(4)
C10 C1 C2 C3 7.0(4)
C11 C1 C2 C3 -160.4(3)
O3 C2 C3 C4 -175.3(3)
C1 C2 C3 C4 0.0(5)
C2 C3 C4 C5 -3.9(5)
C3 C4 C5 C6 178.9(3)
C3 C4 C5 C10 0.8(5)
C4 C5 C6 C7 -179.7(3)
C10 C5 C6 C7 -1.6(5)
C5 C6 C7 C8 -3.9(5)
C25 O4 C8 C7 15.0(5)
C25 O4 C8 C9 -165.1(3)
C6 C7 C8 O4 -179.8(3)
C6 C7 C8 C9 0.2(5)
O4 C8 C9 C10 -171.3(3)
C7 C8 C9 C10 8.7(4)
O4 C8 C9 C18 24.5(4)
C7 C8 C9 C18 -155.6(3)
C6 C5 C10 C1 -172.0(3)
C4 C5 C10 C1 6.1(4)
C6 C5 C10 C9 10.2(4)
C4 C5 C10 C9 -171.7(3)
C2 C1 C10 C5 -9.9(4)
C11 C1 C10 C5 156.1(3)
C2 C1 C10 C9 167.7(3)
C11 C1 C10 C9 -26.3(4)
C8 C9 C10 C5 -13.6(4)
C18 C9 C10 C5 150.6(3)
C8 C9 C10 C1 168.7(3)
C18 C9 C10 C1 -27.0(4)
C2 C1 C11 O1 -36.1(4)
C10 C1 C11 O1 157.3(3)
C2 C1 C11 C12 130.2(3)
C10 C1 C11 C12 -36.4(4)
O1 C11 C12 C13 -47.0(4)
C1 C11 C12 C13 146.3(3)
O1 C11 C12 C17 122.9(3)
C1 C11 C12 C17 -43.9(4)
C17 C12 C13 C14 3.5(4)
C11 C12 C13 C14 174.0(3)
C17 C12 C13 Cl1 -175.0(2)
C11 C12 C13 Cl1 -4.6(4)
C12 C13 C14 C15 -1.8(4)
Cl1 C13 C14 C15 176.8(2)
C13 C14 C15 C16 -1.4(4)
C13 C14 C15 Cl2 -179.7(2)
C14 C15 C16 C17 2.5(4)
Cl2 C15 C16 C17 -179.2(2)
C15 C16 C17 C12 -0.5(4)
C15 C16 C17 Cl3 -175.5(2)
C13 C12 C17 C16 -2.3(4)
C11 C12 C17 C16 -172.9(3)
C13 C12 C17 Cl3 172.3(2)
C11 C12 C17 Cl3 1.8(4)
C8 C9 C18 O2 -179.4(3)
C10 C9 C18 O2 16.3(4)
C8 C9 C18 C19 8.5(4)
C10 C9 C18 C19 -155.8(3)
O2 C18 C19 C24 -91.9(3)
C9 C18 C19 C24 80.8(4)
O2 C18 C19 C20 77.3(3)
C9 C18 C19 C20 -109.9(3)
C24 C19 C20 C21 3.1(4)
C18 C19 C20 C21 -166.7(3)
C24 C19 C20 Cl4 -176.2(2)
C18 C19 C20 Cl4 14.1(4)
C19 C20 C21 C22 0.2(4)
Cl4 C20 C21 C22 179.5(2)
C20 C21 C22 C23 -2.6(4)
C20 C21 C22 Cl5 178.3(2)
C21 C22 C23 C24 1.6(4)
Cl5 C22 C23 C24 -179.3(2)
C22 C23 C24 C19 2.0(4)
C22 C23 C24 Cl6 -177.8(2)
C20 C19 C24 C23 -4.2(4)
C18 C19 C24 C23 165.4(3)
C20 C19 C24 Cl6 175.5(2)
C18 C19 C24 Cl6 -14.9(4)

_cod_database_fobs_code 2243085
